data_7103410
loop_
_publ_author_name
'Hirao, Atsuko'
'Akiyama, Taiji'
'Okujima, Tetsuo'
'Yamada, Hiroko'
'Uno, Hidemitsu'
'Sakai, Yoshimasa'
'Aramaki, Shinji'
'Ono, Noboru'

_publ_section_title
;
 Soluble precursors of 2,3-naphthalocyanine and phthalocyanine for use
 in thin film transistors.
;
_journal_issue 39
_journal_name_full 'Chemical communications (Cambridge, England)'
_journal_page_first 4714
_journal_page_last 4716
_journal_paper_doi 10.1039/b811674a
_journal_year 2008
_chemical_formula_moiety 'C13 H12 N2 O2 '
_chemical_formula_sum 'C13 H12 N2 O2'
_chemical_formula_weight 228.25
_space_group_IT_number 12
_symmetry_cell_setting monoclinic
_symmetry_Int_Tables_number 12
_symmetry_space_group_name_Hall '-C 2y'
_symmetry_space_group_name_H-M 'C 1 2/m 1'
_atom_sites_solution_hydrogens geom
_atom_sites_solution_primary direct
_atom_sites_solution_secondary difmap
_cell_angle_alpha 90.00
_cell_angle_beta 109.8340(10)
_cell_angle_gamma 90.00
_cell_formula_units_Z 8
_cell_length_a 13.640(2)
_cell_length_b 10.8311(17)
_cell_length_c 17.021(3)
_cell_measurement_reflns_used 3491
_cell_measurement_temperature 298(2)
_cell_measurement_theta_max 27.5
_cell_measurement_theta_min 3.0
_cell_volume 2365.6(7)
_computing_cell_refinement CrystalClear
_computing_data_collection CrystalClear
_computing_data_reduction CrystalStructure
_computing_publication_material 'CrystalStructure 3.8.2'
_computing_structure_refinement SHELXL97
_computing_structure_solution SIR97
_diffrn_ambient_temperature 298(2)
_diffrn_detector_area_resol_mean 14.6199
_diffrn_measured_fraction_theta_full 0.987
_diffrn_measured_fraction_theta_max 0.987
_diffrn_measurement_device_type 'Rigaku Mercury-8'
_diffrn_measurement_method \w
_diffrn_radiation_monochromator graphite
_diffrn_radiation_type 'Mo K\a'
_diffrn_radiation_wavelength 0.7107
_diffrn_reflns_av_R_equivalents 0.0254
_diffrn_reflns_av_sigmaI/netI 0.0217
_diffrn_reflns_limit_h_max 15
_diffrn_reflns_limit_h_min -17
_diffrn_reflns_limit_k_max 14
_diffrn_reflns_limit_k_min -14
_diffrn_reflns_limit_l_max 22
_diffrn_reflns_limit_l_min -18
_diffrn_reflns_number 12344
_diffrn_reflns_theta_full 27.48
_diffrn_reflns_theta_max 27.48
_diffrn_reflns_theta_min 3.01
_exptl_absorpt_coefficient_mu 0.088
_exptl_absorpt_correction_T_max 0.991
_exptl_absorpt_correction_T_min 0.890
_exptl_absorpt_correction_type multi-scan
_exptl_absorpt_process_details 'Jacobson, R. (1998) Private communication'
_exptl_crystal_colour colorless
_exptl_crystal_density_diffrn 1.282
_exptl_crystal_density_method 'not measured'
_exptl_crystal_description platelet
_exptl_crystal_F_000 960
_exptl_crystal_size_max 0.20
_exptl_crystal_size_mid 0.20
_exptl_crystal_size_min 0.10
_refine_diff_density_max 0.158
_refine_diff_density_min -0.207
_refine_diff_density_rms 0.042
_refine_ls_extinction_method none
_refine_ls_goodness_of_fit_ref 1.110
_refine_ls_hydrogen_treatment constr
_refine_ls_matrix_type full
_refine_ls_number_parameters 168
_refine_ls_number_reflns 2819
_refine_ls_number_restraints 0
_refine_ls_restrained_S_all 1.110
_refine_ls_R_factor_all 0.0773
_refine_ls_R_factor_gt 0.0605
_refine_ls_shift/su_max 0.000
_refine_ls_shift/su_mean 0.000
_refine_ls_structure_factor_coef Fsqd
_refine_ls_weighting_details 'calc w=1/[\s^2^(Fo^2^)+(0.0784P)^2^+0.9504P] where P=(Fo^2^+2Fc^2^)/3'
_refine_ls_weighting_scheme calc
_refine_ls_wR_factor_gt 0.1502
_refine_ls_wR_factor_ref 0.1617
_reflns_number_gt 2223
_reflns_number_total 2819
_reflns_threshold_expression >2sigma(I)
_cod_data_source_file b811674a.txt
_cod_data_source_block '__060705Polar'
_cod_original_formula_sum 'C13 H12 N2 O2 '
_cod_database_code 7103410

loop_
_symmetry_equiv_pos_as_xyz
'x, y, z'
'-x, y, -z'
'x+1/2, y+1/2, z'
'-x+1/2, y+1/2, -z'
'-x, -y, -z'
'x, -y, z'
'-x+1/2, -y+1/2, -z'
'x+1/2, -y+1/2, z'

loop_
_atom_site_label
_atom_site_type_symbol
_atom_site_fract_x
_atom_site_fract_y
_atom_site_fract_z
_atom_site_U_iso_or_equiv
_atom_site_adp_type
_atom_site_occupancy
_atom_site_symmetry_multiplicity
_atom_site_calc_flag
_atom_site_refinement_flags
_atom_site_disorder_assembly
_atom_site_disorder_group
O1 O 0.22963(9) 0.39586(11) 0.45777(7) 0.0451(3) Uani 1 1 d . . .
O2 O 0.26020(10) 0.39575(11) 1.03346(7) 0.0483(3) Uani 1 1 d . . .
N1 N 0.16998(16) 0.30121(19) 0.67665(13) 0.0747(6) Uani 1 1 d . . .
N2 N 0.01707(14) 0.30266(18) 0.81849(14) 0.0732(6) Uani 1 1 d . . .
C1 C 0.22368(14) 0.36343(18) 0.65554(12) 0.0494(5) Uani 1 1 d . . .
C2 C 0.29295(13) 0.43787(15) 0.62882(10) 0.0384(4) Uani 1 1 d . . .
C3 C 0.36930(12) 0.38123(16) 0.59256(10) 0.0395(4) Uani 1 1 d . . .
H3 H 0.3708 0.2909 0.5960 0.047 Uiso 1 1 calc R . .
C4 C 0.33509(12) 0.42882(15) 0.50117(10) 0.0392(4) Uani 1 1 d . . .
H4 H 0.3810 0.3966 0.4724 0.047 Uiso 1 1 calc R . .
C5 C 0.47505(13) 0.43875(17) 0.63559(11) 0.0460(4) Uani 1 1 d . . .
H5 H 0.5350 0.3922 0.6600 0.055 Uiso 1 1 calc R . .
C6 C 0.17986(19) 0.5000 0.40846(16) 0.0450(6) Uani 1 2 d S . .
C7 C 0.1970(3) 0.5000 0.32550(17) 0.0617(8) Uani 1 2 d S . .
H7A H 0.1587 0.4332 0.2918 0.093 Uiso 0.50 1 calc PR . .
H7B H 0.2700 0.4899 0.3344 0.093 Uiso 0.50 1 calc PR . .
H7C H 0.1734 0.5769 0.2974 0.093 Uiso 0.50 1 calc PR . .
C8 C 0.0667(2) 0.5000 0.4009(2) 0.0648(8) Uani 1 2 d S . .
H8A H 0.0317 0.4325 0.3661 0.097 Uiso 0.50 1 calc PR . .
H8B H 0.0351 0.5764 0.3765 0.097 Uiso 0.50 1 calc PR . .
H8C H 0.0611 0.4911 0.4553 0.097 Uiso 0.50 1 calc PR . .
C9 C 0.08937(14) 0.36407(18) 0.83766(12) 0.0487(4) Uani 1 1 d . . .
C10 C 0.18203(13) 0.43812(15) 0.86250(10) 0.0386(4) Uani 1 1 d . . .
C11 C 0.28885(13) 0.38140(16) 0.89987(10) 0.0402(4) Uani 1 1 d . . .
H11 H 0.2875 0.2911 0.8963 0.048 Uiso 1 1 calc R . .
C12 C 0.33013(13) 0.42876(16) 0.99148(11) 0.0419(4) Uani 1 1 d . . .
H12 H 0.4001 0.3965 1.0211 0.050 Uiso 1 1 calc R . .
C13 C 0.36037(13) 0.43924(17) 0.85870(11) 0.0452(4) Uani 1 1 d . . .
H13 H 0.4009 0.3927 0.8354 0.054 Uiso 1 1 calc R . .
C14 C 0.2493(2) 0.5000 1.08106(15) 0.0458(6) Uani 1 2 d S . .
C15 C 0.3327(3) 0.5000 1.16604(18) 0.0646(8) Uani 1 2 d S . .
H15A H 0.3214 0.5678 1.1983 0.097 Uiso 0.50 1 calc PR . .
H15B H 0.3998 0.5084 1.1599 0.097 Uiso 0.50 1 calc PR . .
H15C H 0.3301 0.4238 1.1940 0.097 Uiso 0.50 1 calc PR . .
C16 C 0.1401(2) 0.5000 1.0842(2) 0.0671(8) Uani 1 2 d S . .
H16A H 0.1328 0.5663 1.1193 0.101 Uiso 0.50 1 calc PR . .
H16B H 0.1269 0.4228 1.1065 0.101 Uiso 0.50 1 calc PR . .
H16C H 0.0910 0.5109 1.0289 0.101 Uiso 0.50 1 calc PR . .

loop_
_atom_site_aniso_label
_atom_site_aniso_U_11
_atom_site_aniso_U_22
_atom_site_aniso_U_33
_atom_site_aniso_U_23
_atom_site_aniso_U_13
_atom_site_aniso_U_12
O1 0.0439(7) 0.0377(7) 0.0477(7) -0.0012(5) 0.0077(6) -0.0038(5)
O2 0.0609(8) 0.0417(7) 0.0490(7) 0.0018(5) 0.0274(6) -0.0020(6)
N1 0.0818(13) 0.0646(13) 0.0945(14) -0.0020(10) 0.0520(12) -0.0161(10)
N2 0.0569(10) 0.0633(12) 0.1009(15) -0.0055(10) 0.0287(10) -0.0161(9)
C1 0.0502(10) 0.0467(10) 0.0542(10) 0.0010(8) 0.0214(9) -0.0033(8)
C2 0.0393(8) 0.0376(9) 0.0374(8) 0.0020(6) 0.0117(7) -0.0019(6)
C3 0.0405(9) 0.0334(8) 0.0434(9) 0.0003(7) 0.0127(7) 0.0014(6)
C4 0.0372(8) 0.0384(9) 0.0428(9) -0.0031(7) 0.0146(7) 0.0008(6)
C5 0.0369(9) 0.0470(10) 0.0489(10) 0.0015(8) 0.0077(8) 0.0056(7)
C6 0.0426(13) 0.0432(14) 0.0438(13) 0.000 0.0078(11) 0.000
C7 0.0664(18) 0.069(2) 0.0450(15) 0.000 0.0126(14) 0.000
C8 0.0421(15) 0.073(2) 0.075(2) 0.000 0.0143(14) 0.000
C9 0.0462(10) 0.0454(10) 0.0579(11) -0.0018(8) 0.0221(9) -0.0029(8)
C10 0.0394(9) 0.0395(9) 0.0394(8) -0.0028(6) 0.0168(7) -0.0037(6)
C11 0.0430(9) 0.0335(8) 0.0455(9) -0.0001(7) 0.0172(7) 0.0028(6)
C12 0.0397(9) 0.0425(10) 0.0440(9) 0.0030(7) 0.0148(7) 0.0037(7)
C13 0.0389(9) 0.0532(10) 0.0470(9) -0.0022(8) 0.0190(8) 0.0039(7)
C14 0.0517(14) 0.0462(14) 0.0438(13) 0.000 0.0218(11) 0.000
C15 0.0673(19) 0.078(2) 0.0440(15) 0.000 0.0130(14) 0.000
C16 0.0605(18) 0.075(2) 0.074(2) 0.000 0.0346(16) 0.000

loop_
_atom_type_symbol
_atom_type_description
_atom_type_scat_dispersion_real
_atom_type_scat_dispersion_imag
_atom_type_scat_source
C C 0.0033 0.0016 'International Tables Vol C Tables 4.2.6.8 and 6.1.1.4'
H H 0.0000 0.0000 'International Tables Vol C Tables 4.2.6.8 and 6.1.1.4'
N N 0.0061 0.0033 'International Tables Vol C Tables 4.2.6.8 and 6.1.1.4'
O O 0.0106 0.0060 'International Tables Vol C Tables 4.2.6.8 and 6.1.1.4'

loop_
_geom_angle_atom_site_label_1
_geom_angle_atom_site_label_2
_geom_angle_atom_site_label_3
_geom_angle
_geom_angle_site_symmetry_1
_geom_angle_site_symmetry_3
_geom_angle_publ_flag
C4 O1 C6 107.56(13) . . ?
C12 O2 C14 107.72(14) . . ?
N1 C1 C2 178.1(2) . . ?
C2 C2 C1 124.35(10) 6_565 . ?
C2 C2 C3 113.98(9) 6_565 . ?
C1 C2 C3 121.56(15) . . ?
C2 C3 C5 108.16(14) . . ?
C2 C3 C4 105.09(13) . . ?
C5 C3 C4 105.15(13) . . ?
C2 C3 H3 112.6 . . ?
C5 C3 H3 112.6 . . ?
C4 C3 H3 112.6 . . ?
O1 C4 C4 104.54(8) . 6_565 ?
O1 C4 C3 110.14(13) . . ?
C4 C4 C3 109.39(9) 6_565 . ?
O1 C4 H4 110.9 . . ?
C4 C4 H4 110.9 6_565 . ?
C3 C4 H4 110.9 . . ?
C5 C5 C3 114.32(9) 6_565 . ?
C5 C5 H5 122.8 6_565 . ?
C3 C5 H5 122.8 . . ?
O1 C6 O1 103.93(18) 6_565 . ?
O1 C6 C8 108.58(16) 6_565 . ?
O1 C6 C8 108.58(16) . . ?
O1 C6 C7 110.82(15) 6_565 . ?
O1 C6 C7 110.82(15) . . ?
C8 C6 C7 113.6(2) . . ?
C6 C7 H7A 109.5 . . ?
C6 C7 H7B 109.5 . . ?
H7A C7 H7B 109.5 . . ?
C6 C7 H7C 109.5 . . ?
H7A C7 H7C 109.5 . . ?
H7B C7 H7C 109.5 . . ?
C6 C8 H8A 109.5 . . ?
C6 C8 H8B 109.5 . . ?
H8A C8 H8B 109.5 . . ?
C6 C8 H8C 109.5 . . ?
H8A C8 H8C 109.5 . . ?
H8B C8 H8C 109.5 . . ?
N2 C9 C10 178.4(2) . . ?
C10 C10 C9 124.00(10) 6_565 . ?
C10 C10 C11 114.03(9) 6_565 . ?
C9 C10 C11 121.67(15) . . ?
C10 C11 C13 108.51(13) . . ?
C10 C11 C12 104.95(13) . . ?
C13 C11 C12 104.86(14) . . ?
C10 C11 H11 112.6 . . ?
C13 C11 H11 112.6 . . ?
C12 C11 H11 112.6 . . ?
O2 C12 C12 104.60(9) . 6_565 ?
O2 C12 C11 110.23(14) . . ?
C12 C12 C11 109.27(9) 6_565 . ?
O2 C12 H12 110.9 . . ?
C12 C12 H12 110.9 6_565 . ?
C11 C12 H12 110.9 . . ?
C13 C13 C11 114.40(9) 6_565 . ?
C13 C13 H13 122.8 6_565 . ?
C11 C13 H13 122.8 . . ?
O2 C14 O2 104.64(18) 6_565 . ?
O2 C14 C15 110.77(15) 6_565 . ?
O2 C14 C15 110.77(15) . . ?
O2 C14 C16 108.35(16) 6_565 . ?
O2 C14 C16 108.35(16) . . ?
C15 C14 C16 113.5(2) . . ?
C14 C15 H15A 109.5 . . ?
C14 C15 H15B 109.5 . . ?
H15A C15 H15B 109.5 . . ?
C14 C15 H15C 109.5 . . ?
H15A C15 H15C 109.5 . . ?
H15B C15 H15C 109.5 . . ?
C14 C16 H16A 109.5 . . ?
C14 C16 H16B 109.5 . . ?
H16A C16 H16B 109.5 . . ?
C14 C16 H16C 109.5 . . ?
H16A C16 H16C 109.5 . . ?
H16B C16 H16C 109.5 . . ?

loop_
_geom_bond_atom_site_label_1
_geom_bond_atom_site_label_2
_geom_bond_distance
_geom_bond_site_symmetry_2
_geom_bond_publ_flag
O1 C4 1.422(2) . ?
O1 C6 1.4321(19) . ?
O2 C12 1.418(2) . ?
O2 C14 1.4266(19) . ?
N1 C1 1.139(2) . ?
N2 C9 1.141(2) . ?
C1 C2 1.429(2) . ?
C2 C2 1.346(3) 6_565 ?
C2 C3 1.509(2) . ?
C3 C5 1.513(2) . ?
C3 C4 1.553(2) . ?
C3 H3 0.9800 . ?
C4 C4 1.542(3) 6_565 ?
C4 H4 0.9800 . ?
C5 C5 1.327(4) 6_565 ?
C5 H5 0.9300 . ?
C6 O1 1.4321(19) 6_565 ?
C6 C8 1.505(4) . ?
C6 C7 1.508(4) . ?
C7 H7A 0.9600 . ?
C7 H7B 0.9600 . ?
C7 H7C 0.9600 . ?
C8 H8A 0.9600 . ?
C8 H8B 0.9600 . ?
C8 H8C 0.9600 . ?
C9 C10 1.434(2) . ?
C10 C10 1.340(3) 6_565 ?
C10 C11 1.509(2) . ?
C11 C13 1.516(2) . ?
C11 C12 1.554(2) . ?
C11 H11 0.9800 . ?
C12 C12 1.543(3) 6_565 ?
C12 H12 0.9800 . ?
C13 C13 1.316(4) 6_565 ?
C13 H13 0.9300 . ?
C14 O2 1.4266(19) 6_565 ?
C14 C15 1.507(4) . ?
C14 C16 1.508(4) . ?
C15 H15A 0.9600 . ?
C15 H15B 0.9600 . ?
C15 H15C 0.9600 . ?
C16 H16A 0.9600 . ?
C16 H16B 0.9600 . ?
C16 H16C 0.9600 . ?

loop_
_geom_torsion_atom_site_label_1
_geom_torsion_atom_site_label_2
_geom_torsion_atom_site_label_3
_geom_torsion_atom_site_label_4
_geom_torsion
_geom_torsion_site_symmetry_1
_geom_torsion_site_symmetry_2
_geom_torsion_site_symmetry_3
_geom_torsion_site_symmetry_4
_geom_torsion_publ_flag
C2 C2 C3 C5 51.67(13) 6_565 . . . ?
C1 C2 C3 C5 -131.85(16) . . . . ?
C2 C2 C3 C4 -60.25(12) 6_565 . . . ?
C1 C2 C3 C4 116.23(17) . . . . ?
C6 O1 C4 C4 20.69(14) . . . 6_565 ?
C6 O1 C4 C3 138.11(15) . . . . ?
C2 C3 C4 O1 -57.13(17) . . . . ?
C5 C3 C4 O1 -171.17(13) . . . . ?
C2 C3 C4 C4 57.24(12) . . . 6_565 ?
C5 C3 C4 C4 -56.80(12) . . . 6_565 ?
C2 C3 C5 C5 -51.86(13) . . . 6_565 ?
C4 C3 C5 C5 60.01(12) . . . 6_565 ?
C4 O1 C6 O1 -33.7(2) . . . 6_565 ?
C4 O1 C6 C8 -149.16(17) . . . . ?
C4 O1 C6 C7 85.37(19) . . . . ?
C10 C10 C11 C13 -51.22(13) 6_565 . . . ?
C9 C10 C11 C13 134.82(16) . . . . ?
C10 C10 C11 C12 60.46(12) 6_565 . . . ?
C9 C10 C11 C12 -113.50(17) . . . . ?
C14 O2 C12 C12 -19.64(13) . . . 6_565 ?
C14 O2 C12 C11 -136.99(16) . . . . ?
C10 C11 C12 O2 57.10(17) . . . . ?
C13 C11 C12 O2 171.35(13) . . . . ?
C10 C11 C12 C12 -57.33(12) . . . 6_565 ?
C13 C11 C12 C12 56.93(12) . . . 6_565 ?
C10 C11 C13 C13 51.42(13) . . . 6_565 ?
C12 C11 C13 C13 -60.31(12) . . . 6_565 ?
C12 O2 C14 O2 32.1(2) . . . 6_565 ?
C12 O2 C14 C15 -87.27(19) . . . . ?
C12 O2 C14 C16 147.57(18) . . . . ?
